data_1567416
loop_
_publ_author_name
'Dhara, Debabrata'
'Fantuzzi, Felipe'
'H\"arterich, Marcel'
'Dewhurst, Rian D.'
'Krummenacher, Ivo'
'Arrowsmith, Merle'
'Pranckevicius, Conor'
'Braunschweig, Holger'

_publ_section_title
;
 Stepwise reduction of a base-stabilised ferrocenyl aluminium(iii)
 dihalide for the synthesis of structurally-diverse dialane species
;
_journal_issue 33
_journal_name_full 'Chemical Science'
_journal_page_first 9693
_journal_page_last 9700
_journal_paper_doi 10.1039/D2SC02783F
_journal_volume 13
_journal_year 2022
_chemical_formula_moiety 'C45 H61 Al Fe I2 N2'
_chemical_formula_sum 'C45 H61 Al Fe I2 N2'
_chemical_formula_weight 966.58
_space_group_crystal_system monoclinic
_space_group_IT_number 14
_space_group_name_Hall '-P 2ybc'
_space_group_name_H-M_alt 'P 1 21/c 1'
_atom_sites_solution_hydrogens geom
_audit_creation_date 2021-11-06
_audit_creation_method
;
Olex2 1.3
(compiled 2020.11.12 svn.r5f609507 for OlexSys, GUI svn.r6408)
;
_audit_update_record
;
2022-04-17 deposited with the CCDC.	2022-08-01 downloaded from the CCDC.
;
_cell_angle_alpha 90
_cell_angle_beta 103.503(3)
_cell_angle_gamma 90
_cell_formula_units_Z 4
_cell_length_a 16.6116(8)
_cell_length_b 14.2020(7)
_cell_length_c 20.0432(11)
_cell_measurement_reflns_used 4978
_cell_measurement_temperature 200(2)
_cell_measurement_theta_max 20.96
_cell_measurement_theta_min 2.52
_cell_volume 4597.8(4)
_computing_cell_refinement 'Bruker SAINT'
_computing_data_collection 'Bruker APEX2'
_computing_data_reduction 'Bruker SAINT'
_computing_molecular_graphics 'Olex2 1.3 (Dolomanov et al., 2009)'
_computing_publication_material 'Olex2 1.3 (Dolomanov et al., 2009)'
_computing_structure_refinement 'SHELXL-2018/3 (Sheldrick, 2018)'
_computing_structure_solution 'SHELXT 2014/5 (Sheldrick, 2014)'
_diffrn_ambient_temperature 200(2)
_diffrn_measured_fraction_theta_full 0.998
_diffrn_measured_fraction_theta_max 0.998
_diffrn_measurement_device_type 'Bruker APEX-II CCD'
_diffrn_measurement_method '\f and \w scans'
_diffrn_radiation_type MoK\a
_diffrn_radiation_wavelength 0.71073
_diffrn_reflns_av_R_equivalents 0.1048
_diffrn_reflns_av_unetI/netI 0.0863
_diffrn_reflns_Laue_measured_fraction_full 0.998
_diffrn_reflns_Laue_measured_fraction_max 0.998
_diffrn_reflns_limit_h_max 19
_diffrn_reflns_limit_h_min -19
_diffrn_reflns_limit_k_max 16
_diffrn_reflns_limit_k_min -16
_diffrn_reflns_limit_l_max 23
_diffrn_reflns_limit_l_min -22
_diffrn_reflns_number 39832
_diffrn_reflns_point_group_measured_fraction_full 0.998
_diffrn_reflns_point_group_measured_fraction_max 0.998
_diffrn_reflns_theta_full 24.998
_diffrn_reflns_theta_max 24.998
_diffrn_reflns_theta_min 2.681
_diffrn_source 'rotating anode'
_exptl_absorpt_coefficient_mu 1.720
_exptl_absorpt_correction_T_max 0.7454
_exptl_absorpt_correction_T_min 0.6163
_exptl_absorpt_correction_type multi-scan
_exptl_absorpt_process_details sadabs
_exptl_crystal_colour orange
_exptl_crystal_colour_primary orange
_exptl_crystal_density_diffrn 1.396
_exptl_crystal_description block
_exptl_crystal_F_000 1960
_exptl_crystal_size_max 0.212
_exptl_crystal_size_mid 0.167
_exptl_crystal_size_min 0.159
_refine_diff_density_max 0.687
_refine_diff_density_min -0.436
_refine_diff_density_rms 0.107
_refine_ls_extinction_method none
_refine_ls_goodness_of_fit_ref 1.034
_refine_ls_hydrogen_treatment constr
_refine_ls_matrix_type full
_refine_ls_number_parameters 486
_refine_ls_number_reflns 8068
_refine_ls_number_restraints 0
_refine_ls_restrained_S_all 1.034
_refine_ls_R_factor_all 0.0894
_refine_ls_R_factor_gt 0.0466
_refine_ls_shift/su_max 0.001
_refine_ls_shift/su_mean 0.000
_refine_ls_structure_factor_coef Fsqd
_refine_ls_weighting_details 'w=1/[\s^2^(Fo^2^)+(0.0132P)^2^+10.3606P] where P=(Fo^2^+2Fc^2^)/3'
_refine_ls_weighting_scheme calc
_refine_ls_wR_factor_gt 0.0943
_refine_ls_wR_factor_ref 0.1200
_reflns_Friedel_coverage 0.000
_reflns_number_gt 5289
_reflns_number_total 8068
_reflns_threshold_expression 'I > 2\s(I)'
_cod_data_source_file d2sc02783f2.cif
_cod_data_source_block copr110_0m
_cod_depositor_comments 'Adding full bibliography for 1567415--1567421.cif.'
_cod_database_code 1567416
_shelx_shelxl_version_number 2018/3
_shelx_space_group_comment
;
The symmetry employed for this shelxl refinement is uniquely defined
by the following loop, which should always be used as a source of
symmetry information in preference to the above space-group names.
They are only intended as comments.
;
_olex2_refinement_description
;
1. Others
 Sof(C25A)=Sof(H25D)=Sof(H25E)=Sof(H25F)=Sof(C24A)=Sof(H24D)=Sof(H24E)=
 Sof(H24F)=Sof(C26A)=Sof(H26D)=Sof(H26E)=Sof(H26F)=1-FVAR(1)
 Sof(C25)=Sof(H25A)=Sof(H25B)=Sof(H25C)=Sof(C24)=Sof(H24A)=Sof(H24B)=Sof(H24C)=
 Sof(C26)=Sof(H26A)=Sof(H26B)=Sof(H26C)=FVAR(1)
2.a Me refined with riding coordinates:
 C25(H25A,H25B,H25C), C24(H24A,H24B,H24C), C26(H26A,H26B,H26C), C25A(H25D,H25E,
 H25F), C24A(H24D,H24E,H24F), C26A(H26D,H26E,H26F)
2.b Aromatic/amide H refined with riding coordinates:
 C10(H13), C11(H14), C14(H35), C16(H25), C18(H15), C27(H40), C28(H39),
 C29(H38), C30(H36), C31(H37), C33(H41), C39(H51), C45(H61)
2.c Idealised Me refined as rotating group:
 C2(H3,H1,H2), C5(H6,H5,H4), C6(H7,H8,H9), C7(H10,H11,H12), C20(H17,H16,H18),
 C21(H19,H21,H20), C22(H24,H23,H22), C36(H43,H42,H44), C37(H47,H46,H45),
 C38(H50,H49,H48), C42(H53,H54,H52), C43(H55,H57,H56), C44(H59,H58,H60)
;
_olex2_submission_special_instructions 'No special instructions were received'

loop_
_space_group_symop_operation_xyz
'x, y, z'
'-x, y+1/2, -z+1/2'
'-x, -y, -z'
'x, -y-1/2, z-1/2'

loop_
_atom_site_label
_atom_site_type_symbol
_atom_site_fract_x
_atom_site_fract_y
_atom_site_fract_z
_atom_site_U_iso_or_equiv
_atom_site_adp_type
_atom_site_occupancy
_atom_site_site_symmetry_order
_atom_site_calc_flag
_atom_site_refinement_flags_posn
_atom_site_refinement_flags_adp
_atom_site_refinement_flags_occupancy
_atom_site_disorder_assembly
_atom_site_disorder_group
I1 I 0.92246(2) 0.38304(3) 0.62498(2) 0.04776(15) Uani 1 1 d . . . . .
I2 I 0.75610(3) 0.20888(3) 0.49682(2) 0.04537(14) Uani 1 1 d . . . . .
Fe1 Fe 0.69866(5) 0.29643(6) 0.69731(4) 0.0319(2) Uani 1 1 d . . . . .
Al1 Al 0.76969(10) 0.36934(12) 0.55778(9) 0.0298(4) Uani 1 1 d . . . . .
N1 N 0.6968(3) 0.5225(3) 0.4516(2) 0.0319(11) Uani 1 1 d . . . . .
N2 N 0.8054(3) 0.4599(3) 0.4296(2) 0.0356(12) Uani 1 1 d . . . . .
C1 C 0.7580(3) 0.4591(4) 0.4766(3) 0.0315(14) Uani 1 1 d . . . . .
C2 C 0.6325(3) 0.5536(4) 0.4864(3) 0.0416(16) Uani 1 1 d . . . . .
H3 H 0.636066 0.516075 0.528018 0.062 Uiso 1 1 calc R U . . .
H1 H 0.577735 0.545130 0.455562 0.062 Uiso 1 1 calc R U . . .
H2 H 0.640798 0.620249 0.498736 0.062 Uiso 1 1 calc R U . . .
C3 C 0.7061(4) 0.5601(5) 0.3901(3) 0.0448(17) Uani 1 1 d . . . . .
C4 C 0.7743(4) 0.5213(5) 0.3766(3) 0.0459(17) Uani 1 1 d . . . . .
C5 C 0.8791(4) 0.4022(5) 0.4321(3) 0.0452(17) Uani 1 1 d . . . . .
H6 H 0.890773 0.364254 0.474104 0.068 Uiso 1 1 calc R U . . .
H5 H 0.926449 0.443253 0.431864 0.068 Uiso 1 1 calc R U . . .
H4 H 0.869372 0.360581 0.392047 0.068 Uiso 1 1 calc R U . . .
C6 C 0.8144(4) 0.5358(5) 0.3179(4) 0.059(2) Uani 1 1 d . . . . .
H7 H 0.784027 0.584155 0.287178 0.089 Uiso 1 1 calc R U . . .
H8 H 0.813700 0.476644 0.292694 0.089 Uiso 1 1 calc R U . . .
H9 H 0.871800 0.556308 0.335505 0.089 Uiso 1 1 calc R U . . .
C7 C 0.6448(5) 0.6266(6) 0.3488(4) 0.084(3) Uani 1 1 d . . . . .
H10 H 0.671629 0.663985 0.319014 0.126 Uiso 1 1 calc R U . . .
H11 H 0.623825 0.668643 0.379620 0.126 Uiso 1 1 calc R U . . .
H12 H 0.598724 0.590958 0.320579 0.126 Uiso 1 1 calc R U . . .
C8 C 0.6894(3) 0.3889(4) 0.6147(3) 0.0272(13) Uani 1 1 d . . . . .
C9 C 0.7094(3) 0.4387(4) 0.6801(3) 0.0295(13) Uani 1 1 d . . . . .
C10 C 0.6468(3) 0.4213(4) 0.7162(3) 0.0355(14) Uani 1 1 d . . . . .
H13 H 0.645723 0.445713 0.760073 0.043 Uiso 1 1 calc R U . . .
C11 C 0.5867(3) 0.3620(4) 0.6759(3) 0.0336(14) Uani 1 1 d . . . . .
H14 H 0.538363 0.339363 0.688326 0.040 Uiso 1 1 calc R U . . .
C12 C 0.6106(3) 0.3414(4) 0.6131(3) 0.0296(13) Uani 1 1 d . . . . .
C13 C 0.5552(3) 0.2859(4) 0.5588(3) 0.0284(13) Uani 1 1 d . . . . .
C14 C 0.5069(3) 0.2140(4) 0.5763(3) 0.0335(14) Uani 1 1 d . . . . .
H35 H 0.516122 0.195169 0.622990 0.040 Uiso 1 1 calc R U . . .
C15 C 0.4456(4) 0.1689(4) 0.5277(3) 0.0369(15) Uani 1 1 d . . . . .
C16 C 0.4363(4) 0.1960(4) 0.4591(3) 0.0405(16) Uani 1 1 d . . . . .
H25 H 0.395287 0.165400 0.425066 0.049 Uiso 1 1 calc R U . . .
C17 C 0.4842(3) 0.2659(4) 0.4384(3) 0.0353(15) Uani 1 1 d . . . . .
C18 C 0.5441(3) 0.3093(4) 0.4893(3) 0.0322(14) Uani 1 1 d . . . . .
H15 H 0.578511 0.356148 0.476524 0.039 Uiso 1 1 calc R U . . .
C19 C 0.4728(4) 0.2900(5) 0.3623(3) 0.0384(15) Uani 1 1 d . . . . .
C20 C 0.5130(5) 0.2145(6) 0.3277(4) 0.075(3) Uani 1 1 d . . . . .
H17 H 0.485213 0.154154 0.330143 0.112 Uiso 1 1 calc R U . . .
H16 H 0.571626 0.208950 0.351116 0.112 Uiso 1 1 calc R U . . .
H18 H 0.508255 0.231512 0.279595 0.112 Uiso 1 1 calc R U . . .
C21 C 0.5131(6) 0.3844(5) 0.3516(4) 0.075(3) Uani 1 1 d . . . . .
H19 H 0.572986 0.380518 0.370521 0.113 Uiso 1 1 calc R U . . .
H21 H 0.489817 0.434449 0.374983 0.113 Uiso 1 1 calc R U . . .
H20 H 0.502191 0.398327 0.302407 0.113 Uiso 1 1 calc R U . . .
C22 C 0.3815(5) 0.2977(8) 0.3264(4) 0.095(3) Uani 1 1 d . . . . .
H24 H 0.376253 0.313305 0.277966 0.143 Uiso 1 1 calc R U . . .
H23 H 0.355622 0.347195 0.348284 0.143 Uiso 1 1 calc R U . . .
H22 H 0.354006 0.237446 0.329915 0.143 Uiso 1 1 calc R U . . .
C23 C 0.3919(4) 0.0912(5) 0.5486(4) 0.0541(19) Uani 1 1 d . . . . .
C27 C 0.8060(4) 0.2478(5) 0.7589(4) 0.056(2) Uani 1 1 d . . . . .
H40 H 0.853042 0.285535 0.777799 0.067 Uiso 1 1 calc R U . . .
C28 C 0.7392(5) 0.2300(5) 0.7893(4) 0.059(2) Uani 1 1 d . . . . .
H39 H 0.733718 0.252891 0.832535 0.071 Uiso 1 1 calc R U . . .
C29 C 0.6823(5) 0.1727(5) 0.7447(4) 0.056(2) Uani 1 1 d . . . . .
H38 H 0.631335 0.150067 0.752317 0.068 Uiso 1 1 calc R U . . .
C30 C 0.7138(4) 0.1547(5) 0.6871(4) 0.0486(18) Uani 1 1 d . . . . .
H36 H 0.687644 0.118015 0.648474 0.058 Uiso 1 1 calc R U . . .
C31 C 0.7912(4) 0.2005(5) 0.6959(4) 0.0482(18) Uani 1 1 d . . . . .
H37 H 0.826538 0.199279 0.664917 0.058 Uiso 1 1 calc R U . . .
C32 C 0.7777(3) 0.5070(4) 0.7047(3) 0.0328(14) Uani 1 1 d . . . . .
C33 C 0.7972(3) 0.5743(4) 0.6608(3) 0.0361(15) Uani 1 1 d . . . . .
H41 H 0.769137 0.573582 0.613744 0.043 Uiso 1 1 calc R U . . .
C34 C 0.8571(4) 0.6429(4) 0.6844(3) 0.0388(15) Uani 1 1 d . . . . .
C35 C 0.8787(4) 0.7186(5) 0.6363(3) 0.0454(17) Uani 1 1 d . . . . .
C36 C 0.8566(6) 0.8151(6) 0.6592(5) 0.095(3) Uani 1 1 d . . . . .
H43 H 0.894981 0.831755 0.702613 0.143 Uiso 1 1 calc R U . . .
H42 H 0.799915 0.814136 0.665513 0.143 Uiso 1 1 calc R U . . .
H44 H 0.860800 0.861874 0.624159 0.143 Uiso 1 1 calc R U . . .
C37 C 0.8296(6) 0.7075(6) 0.5633(4) 0.101(4) Uani 1 1 d . . . . .
H47 H 0.840153 0.761443 0.536037 0.151 Uiso 1 1 calc R U . . .
H46 H 0.770449 0.704613 0.562525 0.151 Uiso 1 1 calc R U . . .
H45 H 0.846313 0.649379 0.543955 0.151 Uiso 1 1 calc R U . . .
C38 C 0.9698(5) 0.7141(7) 0.6384(6) 0.111(4) Uani 1 1 d . . . . .
H50 H 1.001517 0.734753 0.683578 0.167 Uiso 1 1 calc R U . . .
H49 H 0.982114 0.755441 0.602909 0.167 Uiso 1 1 calc R U . . .
H48 H 0.985049 0.649258 0.630100 0.167 Uiso 1 1 calc R U . . .
C39 C 0.8981(4) 0.6419(5) 0.7533(3) 0.0430(16) Uani 1 1 d . . . . .
H51 H 0.939447 0.687881 0.769949 0.052 Uiso 1 1 calc R U . . .
C40 C 0.8801(4) 0.5746(5) 0.7989(3) 0.0405(16) Uani 1 1 d . . . . .
C41 C 0.9297(4) 0.5743(6) 0.8740(4) 0.058(2) Uani 1 1 d . . . . .
C42 C 0.9125(6) 0.6664(7) 0.9075(4) 0.098(3) Uani 1 1 d . . . . .
H53 H 0.927380 0.719609 0.881659 0.147 Uiso 1 1 calc R U . . .
H54 H 0.945469 0.668591 0.954843 0.147 Uiso 1 1 calc R U . . .
H52 H 0.853522 0.669999 0.907325 0.147 Uiso 1 1 calc R U . . .
C43 C 0.9042(5) 0.4940(7) 0.9144(4) 0.105(4) Uani 1 1 d . . . . .
H55 H 0.844221 0.496400 0.910209 0.157 Uiso 1 1 calc R U . . .
H57 H 0.932980 0.499668 0.962788 0.157 Uiso 1 1 calc R U . . .
H56 H 0.918735 0.433869 0.896237 0.157 Uiso 1 1 calc R U . . .
C44 C 1.0215(4) 0.5690(7) 0.8760(4) 0.086(3) Uani 1 1 d . . . . .
H59 H 1.032554 0.513007 0.850995 0.129 Uiso 1 1 calc R U . . .
H58 H 1.053101 0.565237 0.923755 0.129 Uiso 1 1 calc R U . . .
H60 H 1.038142 0.625461 0.854461 0.129 Uiso 1 1 calc R U . . .
C45 C 0.8196(3) 0.5079(4) 0.7733(3) 0.0363(15) Uani 1 1 d . . . . .
H61 H 0.806603 0.461769 0.803443 0.044 Uiso 1 1 calc R U . . .
C25 C 0.4407(8) 0.0156(9) 0.5895(8) 0.101(6) Uani 0.746(12) 1 d . . P A 1
H25A H 0.403268 -0.031613 0.601146 0.151 Uiso 0.746(12) 1 calc R U P A 1
H25B H 0.476270 -0.014088 0.562739 0.151 Uiso 0.746(12) 1 calc R U P A 1
H25C H 0.475186 0.042266 0.631665 0.151 Uiso 0.746(12) 1 calc R U P A 1
C24 C 0.3379(7) 0.1381(8) 0.5943(7) 0.089(5) Uani 0.746(12) 1 d . . P A 1
H24A H 0.304516 0.188813 0.568511 0.134 Uiso 0.746(12) 1 calc R U P A 1
H24B H 0.301251 0.090626 0.606968 0.134 Uiso 0.746(12) 1 calc R U P A 1
H24C H 0.374208 0.163927 0.635941 0.134 Uiso 0.746(12) 1 calc R U P A 1
C26 C 0.3295(9) 0.0477(10) 0.4871(7) 0.112(6) Uani 0.746(12) 1 d . . P A 1
H26A H 0.296961 0.097966 0.459919 0.169 Uiso 0.746(12) 1 calc R U P A 1
H26B H 0.359414 0.012612 0.458430 0.169 Uiso 0.746(12) 1 calc R U P A 1
H26C H 0.292313 0.004956 0.503938 0.169 Uiso 0.746(12) 1 calc R U P A 1
C25A C 0.4128(16) 0.074(2) 0.6247(13) 0.043(8) Uiso 0.254(12) 1 d . . P A 2
H25D H 0.472700 0.065036 0.640969 0.064 Uiso 0.254(12) 1 calc R U P A 2
H25E H 0.395071 0.127619 0.648192 0.064 Uiso 0.254(12) 1 calc R U P A 2
H25F H 0.384159 0.016801 0.634590 0.064 Uiso 0.254(12) 1 calc R U P A 2
C24A C 0.3076(17) 0.105(2) 0.5189(16) 0.051(8) Uiso 0.254(12) 1 d . . P A 2
H24D H 0.299854 0.115557 0.469484 0.077 Uiso 0.254(12) 1 calc R U P A 2
H24E H 0.276531 0.048560 0.526356 0.077 Uiso 0.254(12) 1 calc R U P A 2
H24F H 0.287442 0.159378 0.539958 0.077 Uiso 0.254(12) 1 calc R U P A 2
C26A C 0.4226(17) -0.0085(18) 0.5160(16) 0.052(9) Uiso 0.254(12) 1 d . . P A 2
H26D H 0.481563 -0.019163 0.536182 0.078 Uiso 0.254(12) 1 calc R U P A 2
H26E H 0.390423 -0.061818 0.526730 0.078 Uiso 0.254(12) 1 calc R U P A 2
H26F H 0.413740 -0.002324 0.466089 0.078 Uiso 0.254(12) 1 calc R U P A 2

loop_
_atom_site_aniso_label
_atom_site_aniso_U_11
_atom_site_aniso_U_22
_atom_site_aniso_U_33
_atom_site_aniso_U_23
_atom_site_aniso_U_13
_atom_site_aniso_U_12
I1 0.0266(2) 0.0608(3) 0.0526(3) -0.0033(2) 0.00252(19) 0.0043(2)
I2 0.0507(3) 0.0403(3) 0.0455(3) -0.0067(2) 0.0120(2) 0.0007(2)
Fe1 0.0289(5) 0.0406(5) 0.0251(5) 0.0053(4) 0.0041(4) 0.0030(4)
Al1 0.0255(9) 0.0359(10) 0.0280(10) 0.0022(8) 0.0058(7) 0.0030(8)
N1 0.032(3) 0.038(3) 0.027(3) 0.004(2) 0.008(2) 0.006(2)
N2 0.024(3) 0.049(3) 0.035(3) -0.004(3) 0.010(2) -0.003(2)
C1 0.034(3) 0.030(3) 0.030(3) 0.000(3) 0.007(3) 0.003(3)
C2 0.033(3) 0.048(4) 0.043(4) 0.004(3) 0.008(3) 0.013(3)
C3 0.036(4) 0.058(4) 0.037(4) 0.015(3) 0.002(3) 0.003(3)
C4 0.046(4) 0.052(4) 0.040(4) 0.012(3) 0.010(3) -0.003(3)
C5 0.034(4) 0.066(5) 0.040(4) -0.002(3) 0.019(3) 0.011(3)
C6 0.057(5) 0.077(5) 0.048(5) 0.011(4) 0.018(4) -0.010(4)
C7 0.075(6) 0.104(7) 0.076(6) 0.052(5) 0.025(5) 0.039(5)
C8 0.024(3) 0.033(3) 0.023(3) 0.007(3) 0.002(2) -0.001(3)
C9 0.029(3) 0.034(3) 0.022(3) 0.007(3) 0.000(2) 0.009(3)
C10 0.035(3) 0.045(4) 0.026(3) 0.001(3) 0.007(3) 0.005(3)
C11 0.027(3) 0.041(4) 0.032(3) 0.006(3) 0.007(3) 0.004(3)
C12 0.025(3) 0.040(3) 0.023(3) 0.001(3) 0.005(2) 0.007(3)
C13 0.025(3) 0.035(3) 0.025(3) 0.004(3) 0.005(2) 0.005(3)
C14 0.032(3) 0.030(3) 0.035(4) 0.005(3) 0.002(3) 0.005(3)
C15 0.033(3) 0.029(3) 0.047(4) -0.003(3) 0.006(3) 0.005(3)
C16 0.034(3) 0.037(4) 0.046(4) -0.016(3) -0.002(3) -0.002(3)
C17 0.027(3) 0.042(4) 0.034(4) -0.008(3) 0.001(3) 0.011(3)
C18 0.030(3) 0.039(4) 0.029(3) 0.000(3) 0.011(3) 0.006(3)
C19 0.037(3) 0.053(4) 0.025(3) -0.002(3) 0.005(3) 0.005(3)
C20 0.102(7) 0.086(6) 0.042(5) -0.012(4) 0.028(5) 0.019(5)
C21 0.139(8) 0.055(5) 0.027(4) 0.005(4) 0.011(4) -0.001(5)
C22 0.047(5) 0.194(11) 0.041(5) 0.029(6) 0.003(4) 0.021(6)
C23 0.054(5) 0.033(4) 0.067(5) 0.005(4) -0.001(4) -0.007(3)
C27 0.044(4) 0.056(5) 0.055(5) 0.003(4) -0.014(4) 0.015(4)
C28 0.074(6) 0.077(6) 0.026(4) 0.014(4) 0.009(4) 0.027(5)
C29 0.064(5) 0.055(5) 0.053(5) 0.029(4) 0.020(4) 0.011(4)
C30 0.055(5) 0.043(4) 0.044(4) 0.008(3) 0.005(3) 0.010(4)
C31 0.045(4) 0.050(4) 0.053(5) 0.019(4) 0.018(3) 0.021(3)
C32 0.028(3) 0.041(4) 0.028(3) -0.002(3) 0.005(3) 0.004(3)
C33 0.032(3) 0.042(4) 0.033(4) -0.002(3) 0.006(3) 0.007(3)
C34 0.030(3) 0.051(4) 0.037(4) 0.005(3) 0.010(3) 0.003(3)
C35 0.040(4) 0.054(4) 0.044(4) 0.011(3) 0.013(3) -0.011(3)
C36 0.127(9) 0.054(6) 0.113(8) 0.023(5) 0.047(7) 0.005(5)
C37 0.147(9) 0.100(7) 0.055(6) 0.018(5) 0.024(6) -0.055(7)
C38 0.056(6) 0.141(9) 0.153(10) 0.076(8) 0.057(6) 0.027(6)
C39 0.037(4) 0.050(4) 0.042(4) -0.007(3) 0.009(3) -0.008(3)
C40 0.035(4) 0.049(4) 0.034(4) -0.004(3) 0.002(3) -0.002(3)
C41 0.039(4) 0.092(6) 0.037(4) 0.000(4) -0.006(3) -0.024(4)
C42 0.089(7) 0.155(9) 0.047(5) -0.038(6) 0.013(5) -0.044(7)
C43 0.086(6) 0.148(9) 0.056(6) 0.035(6) -0.031(5) -0.066(6)
C44 0.046(5) 0.130(8) 0.067(6) 0.006(5) -0.016(4) -0.015(5)
C45 0.030(3) 0.043(4) 0.035(4) 0.008(3) 0.005(3) -0.002(3)
C25 0.095(10) 0.064(9) 0.136(15) 0.050(9) 0.010(9) -0.002(7)
C24 0.070(8) 0.061(8) 0.145(13) 0.021(8) 0.045(8) -0.020(6)
C26 0.138(13) 0.077(10) 0.096(11) 0.009(8) -0.024(9) -0.062(10)

loop_
_atom_type_symbol
_atom_type_description
_atom_type_scat_dispersion_real
_atom_type_scat_dispersion_imag
_atom_type_scat_source
C C 0.0033 0.0016 'International Tables Vol C Tables 4.2.6.8 and 6.1.1.4'
H H 0.0000 0.0000 'International Tables Vol C Tables 4.2.6.8 and 6.1.1.4'
N N 0.0061 0.0033 'International Tables Vol C Tables 4.2.6.8 and 6.1.1.4'
Al Al 0.0645 0.0514 'International Tables Vol C Tables 4.2.6.8 and 6.1.1.4'
Fe Fe 0.3463 0.8444 'International Tables Vol C Tables 4.2.6.8 and 6.1.1.4'
I I -0.4742 1.8119 'International Tables Vol C Tables 4.2.6.8 and 6.1.1.4'

loop_
_geom_angle_atom_site_label_1
_geom_angle_atom_site_label_2
_geom_angle_atom_site_label_3
_geom_angle
_geom_angle_site_symmetry_1
_geom_angle_site_symmetry_3
_geom_angle_publ_flag
C9 Fe1 C8 41.1(2) . . ?
C10 Fe1 C8 69.2(2) . . ?
C10 Fe1 C9 40.4(2) . . ?
C10 Fe1 C12 68.5(2) . . ?
C10 Fe1 C29 123.5(3) . . ?
C10 Fe1 C31 157.6(3) . . ?
C11 Fe1 C8 69.6(2) . . ?
C11 Fe1 C9 68.1(2) . . ?
C11 Fe1 C10 40.4(2) . . ?
C11 Fe1 C12 41.1(2) . . ?
C11 Fe1 C27 155.6(3) . . ?
C11 Fe1 C28 119.6(3) . . ?
C11 Fe1 C29 106.1(3) . . ?
C11 Fe1 C30 123.9(3) . . ?
C11 Fe1 C31 161.6(3) . . ?
C12 Fe1 C8 41.4(2) . . ?
C12 Fe1 C9 68.4(2) . . ?
C27 Fe1 C8 125.8(3) . . ?
C27 Fe1 C9 109.6(3) . . ?
C27 Fe1 C10 121.9(3) . . ?
C27 Fe1 C12 162.7(3) . . ?
C27 Fe1 C28 40.4(3) . . ?
C27 Fe1 C29 67.7(3) . . ?
C27 Fe1 C30 67.5(3) . . ?
C27 Fe1 C31 40.0(3) . . ?
C28 Fe1 C8 162.5(3) . . ?
C28 Fe1 C9 125.5(3) . . ?
C28 Fe1 C10 107.4(3) . . ?
C28 Fe1 C12 154.8(3) . . ?
C28 Fe1 C29 40.1(3) . . ?
C28 Fe1 C30 67.2(3) . . ?
C28 Fe1 C31 67.4(3) . . ?
C29 Fe1 C8 156.1(3) . . ?
C29 Fe1 C9 160.8(3) . . ?
C29 Fe1 C12 120.0(3) . . ?
C29 Fe1 C31 67.6(3) . . ?
C30 Fe1 C8 121.8(2) . . ?
C30 Fe1 C9 158.3(3) . . ?
C30 Fe1 C10 160.0(3) . . ?
C30 Fe1 C12 107.6(3) . . ?
C30 Fe1 C29 40.0(3) . . ?
C30 Fe1 C31 40.3(3) . . ?
C31 Fe1 C8 108.8(2) . . ?
C31 Fe1 C9 123.5(2) . . ?
C31 Fe1 C12 125.7(3) . . ?
I2 Al1 I1 106.30(6) . . ?
C1 Al1 I1 105.50(17) . . ?
C1 Al1 I2 101.16(17) . . ?
C8 Al1 I1 113.75(17) . . ?
C8 Al1 I2 113.89(18) . . ?
C8 Al1 C1 115.0(2) . . ?
C1 N1 C2 125.7(5) . . ?
C1 N1 C3 110.8(5) . . ?
C3 N1 C2 123.4(5) . . ?
C1 N2 C4 111.5(5) . . ?
C1 N2 C5 125.9(5) . . ?
C4 N2 C5 122.6(5) . . ?
N1 C1 Al1 129.1(4) . . ?
N2 C1 Al1 126.5(4) . . ?
N2 C1 N1 103.9(5) . . ?
N1 C2 H3 109.5 . . ?
N1 C2 H1 109.5 . . ?
N1 C2 H2 109.5 . . ?
H3 C2 H1 109.5 . . ?
H3 C2 H2 109.5 . . ?
H1 C2 H2 109.5 . . ?
N1 C3 C7 122.4(6) . . ?
C4 C3 N1 107.2(5) . . ?
C4 C3 C7 130.3(6) . . ?
N2 C4 C6 122.6(6) . . ?
C3 C4 N2 106.6(5) . . ?
C3 C4 C6 130.8(6) . . ?
N2 C5 H6 109.5 . . ?
N2 C5 H5 109.5 . . ?
N2 C5 H4 109.5 . . ?
H6 C5 H5 109.5 . . ?
H6 C5 H4 109.5 . . ?
H5 C5 H4 109.5 . . ?
C4 C6 H7 109.5 . . ?
C4 C6 H8 109.5 . . ?
C4 C6 H9 109.5 . . ?
H7 C6 H8 109.5 . . ?
H7 C6 H9 109.5 . . ?
H8 C6 H9 109.5 . . ?
C3 C7 H10 109.5 . . ?
C3 C7 H11 109.5 . . ?
C3 C7 H12 109.5 . . ?
H10 C7 H11 109.5 . . ?
H10 C7 H12 109.5 . . ?
H11 C7 H12 109.5 . . ?
Al1 C8 Fe1 115.9(3) . . ?
C9 C8 Fe1 68.5(3) . . ?
C9 C8 Al1 123.2(4) . . ?
C9 C8 C12 104.9(5) . . ?
C12 C8 Fe1 68.2(3) . . ?
C12 C8 Al1 130.1(4) . . ?
C8 C9 Fe1 70.5(3) . . ?
C8 C9 C32 127.6(5) . . ?
C10 C9 Fe1 69.1(3) . . ?
C10 C9 C8 109.5(5) . . ?
C10 C9 C32 122.5(5) . . ?
C32 C9 Fe1 132.2(4) . . ?
Fe1 C10 H13 126.0 . . ?
C9 C10 Fe1 70.5(3) . . ?
C9 C10 H13 125.7 . . ?
C11 C10 Fe1 69.4(3) . . ?
C11 C10 C9 108.6(5) . . ?
C11 C10 H13 125.7 . . ?
Fe1 C11 H14 125.2 . . ?
C10 C11 Fe1 70.2(3) . . ?
C10 C11 H14 125.7 . . ?
C10 C11 C12 108.7(5) . . ?
C12 C11 Fe1 70.4(3) . . ?
C12 C11 H14 125.7 . . ?
C8 C12 Fe1 70.4(3) . . ?
C8 C12 C13 131.4(5) . . ?
C11 C12 Fe1 68.5(3) . . ?
C11 C12 C8 108.3(5) . . ?
C11 C12 C13 120.2(5) . . ?
C13 C12 Fe1 129.7(4) . . ?
C14 C13 C12 120.1(5) . . ?
C14 C13 C18 118.3(5) . . ?
C18 C13 C12 121.3(5) . . ?
C13 C14 H35 118.9 . . ?
C15 C14 C13 122.1(6) . . ?
C15 C14 H35 118.9 . . ?
C14 C15 C16 117.1(6) . . ?
C14 C15 C23 121.1(6) . . ?
C16 C15 C23 121.8(6) . . ?
C15 C16 H25 118.4 . . ?
C17 C16 C15 123.2(6) . . ?
C17 C16 H25 118.4 . . ?
C16 C17 C19 120.6(5) . . ?
C18 C17 C16 117.3(6) . . ?
C18 C17 C19 122.1(6) . . ?
C13 C18 H15 119.0 . . ?
C17 C18 C13 121.9(6) . . ?
C17 C18 H15 119.1 . . ?
C17 C19 C21 112.2(5) . . ?
C20 C19 C17 109.4(5) . . ?
C20 C19 C21 107.5(6) . . ?
C20 C19 C22 109.4(6) . . ?
C22 C19 C17 111.4(5) . . ?
C22 C19 C21 106.8(6) . . ?
C19 C20 H17 109.5 . . ?
C19 C20 H16 109.5 . . ?
C19 C20 H18 109.5 . . ?
H17 C20 H16 109.5 . . ?
H17 C20 H18 109.5 . . ?
H16 C20 H18 109.5 . . ?
C19 C21 H19 109.5 . . ?
C19 C21 H21 109.5 . . ?
C19 C21 H20 109.5 . . ?
H19 C21 H21 109.5 . . ?
H19 C21 H20 109.5 . . ?
H21 C21 H20 109.5 . . ?
C19 C22 H24 109.5 . . ?
C19 C22 H23 109.5 . . ?
C19 C22 H22 109.5 . . ?
H24 C22 H23 109.5 . . ?
H24 C22 H22 109.5 . . ?
H23 C22 H22 109.5 . . ?
C15 C23 C24 107.5(6) . . ?
C15 C23 C26 113.3(7) . . ?
C15 C23 C26A 104.4(11) . . ?
C25 C23 C15 113.3(7) . . ?
C25 C23 C24 107.4(9) . . ?
C25 C23 C26 109.5(9) . . ?
C26 C23 C24 105.4(9) . . ?
C25A C23 C15 112.6(11) . . ?
C25A C23 C26A 103.6(16) . . ?
C24A C23 C15 111.9(13) . . ?
C24A C23 C25A 115.1(17) . . ?
C24A C23 C26A 108.2(17) . . ?
Fe1 C27 H40 125.0 . . ?
C28 C27 Fe1 69.9(4) . . ?
C28 C27 H40 125.9 . . ?
C31 C27 Fe1 70.9(4) . . ?
C31 C27 H40 125.9 . . ?
C31 C27 C28 108.2(7) . . ?
Fe1 C28 H39 125.8 . . ?
C27 C28 Fe1 69.7(4) . . ?
C27 C28 H39 125.9 . . ?
C29 C28 Fe1 70.2(4) . . ?
C29 C28 C27 108.2(7) . . ?
C29 C28 H39 125.9 . . ?
Fe1 C29 H38 125.8 . . ?
C28 C29 Fe1 69.7(4) . . ?
C28 C29 H38 126.1 . . ?
C28 C29 C30 107.8(7) . . ?
C30 C29 Fe1 69.9(4) . . ?
C30 C29 H38 126.1 . . ?
Fe1 C30 H36 125.4 . . ?
C29 C30 Fe1 70.1(4) . . ?
C29 C30 H36 125.8 . . ?
C29 C30 C31 108.5(7) . . ?
C31 C30 Fe1 70.4(4) . . ?
C31 C30 H36 125.8 . . ?
Fe1 C31 H37 126.7 . . ?
C27 C31 Fe1 69.2(4) . . ?
C27 C31 C30 107.3(6) . . ?
C27 C31 H37 126.3 . . ?
C30 C31 Fe1 69.3(4) . . ?
C30 C31 H37 126.3 . . ?
C33 C32 C9 120.9(5) . . ?
C33 C32 C45 118.9(5) . . ?
C45 C32 C9 120.1(5) . . ?
C32 C33 H41 119.3 . . ?
C32 C33 C34 121.4(6) . . ?
C34 C33 H41 119.3 . . ?
C33 C34 C35 121.9(6) . . ?
C39 C34 C33 118.3(6) . . ?
C39 C34 C35 119.8(6) . . ?
C36 C35 C34 109.5(6) . . ?
C37 C35 C34 112.4(6) . . ?
C37 C35 C36 105.9(7) . . ?
C38 C35 C34 109.4(6) . . ?
C38 C35 C36 110.0(7) . . ?
C38 C35 C37 109.6(7) . . ?
C35 C36 H43 109.5 . . ?
C35 C36 H42 109.5 . . ?
C35 C36 H44 109.5 . . ?
H43 C36 H42 109.5 . . ?
H43 C36 H44 109.5 . . ?
H42 C36 H44 109.5 . . ?
C35 C37 H47 109.5 . . ?
C35 C37 H46 109.5 . . ?
C35 C37 H45 109.5 . . ?
H47 C37 H46 109.5 . . ?
H47 C37 H45 109.5 . . ?
H46 C37 H45 109.5 . . ?
C35 C38 H50 109.5 . . ?
C35 C38 H49 109.5 . . ?
C35 C38 H48 109.5 . . ?
H50 C38 H49 109.5 . . ?
H50 C38 H48 109.5 . . ?
H49 C38 H48 109.5 . . ?
C34 C39 H51 119.2 . . ?
C34 C39 C40 121.7(6) . . ?
C40 C39 H51 119.2 . . ?
C39 C40 C41 119.5(6) . . ?
C45 C40 C39 118.1(6) . . ?
C45 C40 C41 122.4(6) . . ?
C42 C41 C40 108.3(6) . . ?
C43 C41 C40 111.9(6) . . ?
C43 C41 C42 107.8(7) . . ?
C43 C41 C44 110.7(7) . . ?
C44 C41 C40 109.3(6) . . ?
C44 C41 C42 108.7(7) . . ?
C41 C42 H53 109.5 . . ?
C41 C42 H54 109.5 . . ?
C41 C42 H52 109.5 . . ?
H53 C42 H54 109.5 . . ?
H53 C42 H52 109.5 . . ?
H54 C42 H52 109.5 . . ?
C41 C43 H55 109.5 . . ?
C41 C43 H57 109.5 . . ?
C41 C43 H56 109.5 . . ?
H55 C43 H57 109.5 . . ?
H55 C43 H56 109.5 . . ?
H57 C43 H56 109.5 . . ?
C41 C44 H59 109.5 . . ?
C41 C44 H58 109.5 . . ?
C41 C44 H60 109.5 . . ?
H59 C44 H58 109.5 . . ?
H59 C44 H60 109.5 . . ?
H58 C44 H60 109.5 . . ?
C32 C45 C40 121.6(6) . . ?
C32 C45 H61 119.2 . . ?
C40 C45 H61 119.2 . . ?
C23 C25 H25A 109.5 . . ?
C23 C25 H25B 109.5 . . ?
C23 C25 H25C 109.5 . . ?
H25A C25 H25B 109.5 . . ?
H25A C25 H25C 109.5 . . ?
H25B C25 H25C 109.5 . . ?
C23 C24 H24A 109.5 . . ?
C23 C24 H24B 109.5 . . ?
C23 C24 H24C 109.5 . . ?
H24A C24 H24B 109.5 . . ?
H24A C24 H24C 109.5 . . ?
H24B C24 H24C 109.5 . . ?
C23 C26 H26A 109.5 . . ?
C23 C26 H26B 109.5 . . ?
C23 C26 H26C 109.5 . . ?
H26A C26 H26B 109.5 . . ?
H26A C26 H26C 109.5 . . ?
H26B C26 H26C 109.5 . . ?
C23 C25A H25D 109.5 . . ?
C23 C25A H25E 109.5 . . ?
C23 C25A H25F 109.5 . . ?
H25D C25A H25E 109.5 . . ?
H25D C25A H25F 109.5 . . ?
H25E C25A H25F 109.5 . . ?
C23 C24A H24D 109.5 . . ?
C23 C24A H24E 109.5 . . ?
C23 C24A H24F 109.5 . . ?
H24D C24A H24E 109.5 . . ?
H24D C24A H24F 109.5 . . ?
H24E C24A H24F 109.5 . . ?
C23 C26A H26D 109.5 . . ?
C23 C26A H26E 109.5 . . ?
C23 C26A H26F 109.5 . . ?
H26D C26A H26E 109.5 . . ?
H26D C26A H26F 109.5 . . ?
H26E C26A H26F 109.5 . . ?

loop_
_geom_bond_atom_site_label_1
_geom_bond_atom_site_label_2
_geom_bond_distance
_geom_bond_site_symmetry_2
_geom_bond_publ_flag
I1 Al1 2.5875(17) . ?
I2 Al1 2.5707(18) . ?
Fe1 C8 2.091(5) . ?
Fe1 C9 2.064(6) . ?
Fe1 C10 2.045(6) . ?
Fe1 C11 2.034(6) . ?
Fe1 C12 2.061(5) . ?
Fe1 C27 2.037(6) . ?
Fe1 C28 2.040(6) . ?
Fe1 C29 2.046(7) . ?
Fe1 C30 2.044(7) . ?
Fe1 C31 2.059(6) . ?
Al1 C1 2.040(6) . ?
Al1 C8 1.967(6) . ?
N1 C1 1.363(7) . ?
N1 C2 1.474(7) . ?
N1 C3 1.383(7) . ?
N2 C1 1.361(7) . ?
N2 C4 1.378(8) . ?
N2 C5 1.464(7) . ?
C2 H3 0.9800 . ?
C2 H1 0.9800 . ?
C2 H2 0.9800 . ?
C3 C4 1.343(9) . ?
C3 C7 1.491(9) . ?
C4 C6 1.495(9) . ?
C5 H6 0.9800 . ?
C5 H5 0.9800 . ?
C5 H4 0.9800 . ?
C6 H7 0.9800 . ?
C6 H8 0.9800 . ?
C6 H9 0.9800 . ?
C7 H10 0.9800 . ?
C7 H11 0.9800 . ?
C7 H12 0.9800 . ?
C8 C9 1.457(7) . ?
C8 C12 1.467(7) . ?
C9 C10 1.418(8) . ?
C9 C32 1.487(8) . ?
C10 H13 0.9500 . ?
C10 C11 1.408(8) . ?
C11 H14 0.9500 . ?
C11 C12 1.437(8) . ?
C12 C13 1.477(8) . ?
C13 C14 1.394(8) . ?
C13 C18 1.402(7) . ?
C14 H35 0.9500 . ?
C14 C15 1.390(8) . ?
C15 C16 1.401(9) . ?
C15 C23 1.537(9) . ?
C16 H25 0.9500 . ?
C16 C17 1.394(8) . ?
C17 C18 1.391(8) . ?
C17 C19 1.532(8) . ?
C18 H15 0.9500 . ?
C19 C20 1.513(9) . ?
C19 C21 1.536(9) . ?
C19 C22 1.523(9) . ?
C20 H17 0.9800 . ?
C20 H16 0.9800 . ?
C20 H18 0.9800 . ?
C21 H19 0.9800 . ?
C21 H21 0.9800 . ?
C21 H20 0.9800 . ?
C22 H24 0.9800 . ?
C22 H23 0.9800 . ?
C22 H22 0.9800 . ?
C23 C25 1.473(12) . ?
C23 C24 1.572(14) . ?
C23 C26 1.542(13) . ?
C23 C25A 1.50(3) . ?
C23 C24A 1.40(3) . ?
C23 C26A 1.69(3) . ?
C27 H40 0.9500 . ?
C27 C28 1.408(10) . ?
C27 C31 1.400(9) . ?
C28 H39 0.9500 . ?
C28 C29 1.399(10) . ?
C29 H38 0.9500 . ?
C29 C30 1.400(9) . ?
C30 H36 0.9500 . ?
C30 C31 1.413(9) . ?
C31 H37 0.9500 . ?
C32 C33 1.388(8) . ?
C32 C45 1.388(8) . ?
C33 H41 0.9500 . ?
C33 C34 1.394(8) . ?
C34 C35 1.540(8) . ?
C34 C39 1.391(8) . ?
C35 C36 1.517(10) . ?
C35 C37 1.508(10) . ?
C35 C38 1.505(10) . ?
C36 H43 0.9800 . ?
C36 H42 0.9800 . ?
C36 H44 0.9800 . ?
C37 H47 0.9800 . ?
C37 H46 0.9800 . ?
C37 H45 0.9800 . ?
C38 H50 0.9800 . ?
C38 H49 0.9800 . ?
C38 H48 0.9800 . ?
C39 H51 0.9500 . ?
C39 C40 1.402(9) . ?
C40 C41 1.539(8) . ?
C40 C45 1.389(8) . ?
C41 C42 1.527(11) . ?
C41 C43 1.515(10) . ?
C41 C44 1.519(10) . ?
C42 H53 0.9800 . ?
C42 H54 0.9800 . ?
C42 H52 0.9800 . ?
C43 H55 0.9800 . ?
C43 H57 0.9800 . ?
C43 H56 0.9800 . ?
C44 H59 0.9800 . ?
C44 H58 0.9800 . ?
C44 H60 0.9800 . ?
C45 H61 0.9500 . ?
C25 H25A 0.9800 . ?
C25 H25B 0.9800 . ?
C25 H25C 0.9800 . ?
C24 H24A 0.9800 . ?
C24 H24B 0.9800 . ?
C24 H24C 0.9800 . ?
C26 H26A 0.9800 . ?
C26 H26B 0.9800 . ?
C26 H26C 0.9800 . ?
C25A H25D 0.9800 . ?
C25A H25E 0.9800 . ?
C25A H25F 0.9800 . ?
C24A H24D 0.9800 . ?
C24A H24E 0.9800 . ?
C24A H24F 0.9800 . ?
C26A H26D 0.9800 . ?
C26A H26E 0.9800 . ?
C26A H26F 0.9800 . ?

loop_
_geom_torsion_atom_site_label_1
_geom_torsion_atom_site_label_2
_geom_torsion_atom_site_label_3
_geom_torsion_atom_site_label_4
_geom_torsion
_geom_torsion_site_symmetry_1
_geom_torsion_site_symmetry_2
_geom_torsion_site_symmetry_3
_geom_torsion_site_symmetry_4
_geom_torsion_publ_flag
Fe1 C8 C9 C10 -58.2(4) . . . . ?
Fe1 C8 C9 C32 128.8(6) . . . . ?
Fe1 C8 C12 C11 58.1(4) . . . . ?
Fe1 C8 C12 C13 -126.2(6) . . . . ?
Fe1 C9 C10 C11 -59.2(4) . . . . ?
Fe1 C9 C32 C33 138.7(5) . . . . ?
Fe1 C9 C32 C45 -45.3(8) . . . . ?
Fe1 C10 C11 C12 -60.2(4) . . . . ?
Fe1 C11 C12 C8 -59.3(4) . . . . ?
Fe1 C11 C12 C13 124.5(5) . . . . ?
Fe1 C12 C13 C14 51.5(7) . . . . ?
Fe1 C12 C13 C18 -134.3(5) . . . . ?
Fe1 C27 C28 C29 59.9(5) . . . . ?
Fe1 C27 C31 C30 -59.0(4) . . . . ?
Fe1 C28 C29 C30 59.8(5) . . . . ?
Fe1 C29 C30 C31 60.2(4) . . . . ?
Fe1 C30 C31 C27 58.9(4) . . . . ?
Al1 C8 C9 Fe1 -107.6(4) . . . . ?
Al1 C8 C9 C10 -165.8(4) . . . . ?
Al1 C8 C9 C32 21.3(8) . . . . ?
Al1 C8 C12 Fe1 106.1(4) . . . . ?
Al1 C8 C12 C11 164.2(4) . . . . ?
Al1 C8 C12 C13 -20.1(9) . . . . ?
N1 C3 C4 N2 0.5(7) . . . . ?
N1 C3 C4 C6 -179.5(7) . . . . ?
C1 N1 C3 C4 -0.9(7) . . . . ?
C1 N1 C3 C7 175.9(7) . . . . ?
C1 N2 C4 C3 0.0(7) . . . . ?
C1 N2 C4 C6 -180.0(6) . . . . ?
C2 N1 C1 Al1 12.8(8) . . . . ?
C2 N1 C1 N2 -174.9(5) . . . . ?
C2 N1 C3 C4 174.9(5) . . . . ?
C2 N1 C3 C7 -8.3(10) . . . . ?
C3 N1 C1 Al1 -171.5(4) . . . . ?
C3 N1 C1 N2 0.9(6) . . . . ?
C4 N2 C1 Al1 172.1(4) . . . . ?
C4 N2 C1 N1 -0.5(6) . . . . ?
C5 N2 C1 Al1 -6.3(8) . . . . ?
C5 N2 C1 N1 -179.0(5) . . . . ?
C5 N2 C4 C3 178.5(6) . . . . ?
C5 N2 C4 C6 -1.5(9) . . . . ?
C7 C3 C4 N2 -175.9(8) . . . . ?
C7 C3 C4 C6 4.1(13) . . . . ?
C8 C9 C10 Fe1 59.0(4) . . . . ?
C8 C9 C10 C11 -0.2(6) . . . . ?
C8 C9 C32 C33 41.3(8) . . . . ?
C8 C9 C32 C45 -142.7(6) . . . . ?
C8 C12 C13 C14 150.3(6) . . . . ?
C8 C12 C13 C18 -35.5(9) . . . . ?
C9 C8 C12 Fe1 -59.0(3) . . . . ?
C9 C8 C12 C11 -0.8(6) . . . . ?
C9 C8 C12 C13 174.8(6) . . . . ?
C9 C10 C11 Fe1 59.8(4) . . . . ?
C9 C10 C11 C12 -0.4(7) . . . . ?
C9 C32 C33 C34 175.4(5) . . . . ?
C9 C32 C45 C40 -175.8(5) . . . . ?
C10 C9 C32 C33 -130.9(6) . . . . ?
C10 C9 C32 C45 45.2(8) . . . . ?
C10 C11 C12 Fe1 60.1(4) . . . . ?
C10 C11 C12 C8 0.7(6) . . . . ?
C10 C11 C12 C13 -175.5(5) . . . . ?
C11 C12 C13 C14 -34.5(8) . . . . ?
C11 C12 C13 C18 139.7(5) . . . . ?
C12 C8 C9 Fe1 58.8(3) . . . . ?
C12 C8 C9 C10 0.6(6) . . . . ?
C12 C8 C9 C32 -172.4(5) . . . . ?
C12 C13 C14 C15 170.8(5) . . . . ?
C12 C13 C18 C17 -171.3(5) . . . . ?
C13 C14 C15 C16 2.6(8) . . . . ?
C13 C14 C15 C23 -178.7(5) . . . . ?
C14 C13 C18 C17 3.0(8) . . . . ?
C14 C15 C16 C17 -0.9(9) . . . . ?
C14 C15 C23 C25 -52.8(11) . . . . ?
C14 C15 C23 C24 65.8(9) . . . . ?
C14 C15 C23 C26 -178.2(9) . . . . ?
C14 C15 C23 C25A 1.2(15) . . . . ?
C14 C15 C23 C24A 132.6(16) . . . . ?
C14 C15 C23 C26A -110.5(12) . . . . ?
C15 C16 C17 C18 0.3(9) . . . . ?
C15 C16 C17 C19 178.0(5) . . . . ?
C16 C15 C23 C25 126.0(9) . . . . ?
C16 C15 C23 C24 -115.5(8) . . . . ?
C16 C15 C23 C26 0.6(12) . . . . ?
C16 C15 C23 C25A 179.9(13) . . . . ?
C16 C15 C23 C24A -48.7(17) . . . . ?
C16 C15 C23 C26A 68.2(13) . . . . ?
C16 C17 C18 C13 -1.4(8) . . . . ?
C16 C17 C19 C20 -76.3(7) . . . . ?
C16 C17 C19 C21 164.5(6) . . . . ?
C16 C17 C19 C22 44.8(8) . . . . ?
C18 C13 C14 C15 -3.6(8) . . . . ?
C18 C17 C19 C20 101.3(7) . . . . ?
C18 C17 C19 C21 -18.0(8) . . . . ?
C18 C17 C19 C22 -137.7(7) . . . . ?
C19 C17 C18 C13 -179.0(5) . . . . ?
C23 C15 C16 C17 -179.7(6) . . . . ?
C27 C28 C29 Fe1 -59.6(5) . . . . ?
C27 C28 C29 C30 0.3(8) . . . . ?
C28 C27 C31 Fe1 60.2(5) . . . . ?
C28 C27 C31 C30 1.2(7) . . . . ?
C28 C29 C30 Fe1 -59.7(5) . . . . ?
C28 C29 C30 C31 0.5(8) . . . . ?
C29 C30 C31 Fe1 -60.0(5) . . . . ?
C29 C30 C31 C27 -1.0(7) . . . . ?
C31 C27 C28 Fe1 -60.8(5) . . . . ?
C31 C27 C28 C29 -0.9(8) . . . . ?
C32 C9 C10 Fe1 -127.6(5) . . . . ?
C32 C9 C10 C11 173.3(5) . . . . ?
C32 C33 C34 C35 -179.4(5) . . . . ?
C32 C33 C34 C39 0.8(9) . . . . ?
C33 C32 C45 C40 0.3(9) . . . . ?
C33 C34 C35 C36 116.2(7) . . . . ?
C33 C34 C35 C37 -1.1(9) . . . . ?
C33 C34 C35 C38 -123.1(8) . . . . ?
C33 C34 C39 C40 -0.5(9) . . . . ?
C34 C39 C40 C41 177.7(6) . . . . ?
C34 C39 C40 C45 0.2(9) . . . . ?
C35 C34 C39 C40 179.6(6) . . . . ?
C39 C34 C35 C36 -63.9(8) . . . . ?
C39 C34 C35 C37 178.7(7) . . . . ?
C39 C34 C35 C38 56.7(9) . . . . ?
C39 C40 C41 C42 64.0(8) . . . . ?
C39 C40 C41 C43 -177.3(7) . . . . ?
C39 C40 C41 C44 -54.3(9) . . . . ?
C39 C40 C45 C32 0.0(9) . . . . ?
C41 C40 C45 C32 -177.5(6) . . . . ?
C45 C32 C33 C34 -0.7(9) . . . . ?
C45 C40 C41 C42 -118.7(7) . . . . ?
C45 C40 C41 C43 0.1(10) . . . . ?
C45 C40 C41 C44 123.1(7) . . . . ?
